data_4513258
loop_
_publ_author_name
'Eccles, Kevin S.'
'Morrison, Robin E.'
'Sinha, Abhijeet S.'
'Maguire, Anita R.'
'Lawrence, Simon E.'

_publ_section_title
;
 Investigating C&#x2550;S&#x00B7;&#x00B7;&#x00B7;I Halogen Bonding for
 Cocrystallization with Primary Thioamides
;
_journal_issue 7
_journal_name_full 'Crystal Growth &amp; Design'
_journal_page_first 3442
_journal_paper_doi 10.1021/acs.cgd.5b00513
_journal_volume 15
_journal_year 2015
_chemical_formula_moiety '3(C6 F4 I2), 4(C8 H9 N O S)'
_chemical_formula_sum 'C50 H36 F12 I6 N4 O4 S4'
_chemical_formula_weight 1874.51
_chemical_name_common
;                 
4-methoxythiobenzamide &
1,4-diiodotetrafluorobenzene (4:3) cocrystal 
;
_space_group_crystal_system triclinic
_space_group_IT_number 2
_space_group_name_Hall '-P 1'
_space_group_name_H-M_alt 'P -1'
_symmetry_space_group_name_Hall '-P 1'
_symmetry_space_group_name_H-M 'P -1'
_atom_sites_solution_hydrogens geom
_atom_sites_solution_primary direct
_atom_sites_solution_secondary difmap
_cell_angle_alpha 71.991(4)
_cell_angle_beta 83.885(4)
_cell_angle_gamma 79.176(4)
_cell_formula_units_Z 1
_cell_length_a 5.8460(10)
_cell_length_b 13.270(2)
_cell_length_c 20.334(4)
_cell_measurement_reflns_used 9863
_cell_measurement_temperature 100.(2)
_cell_measurement_theta_max 26.2306
_cell_measurement_theta_min 3.0285
_cell_volume 1471.5(4)
_computing_cell_refinement 'SAINT V7.68A (Bruker AXS, 2009)'
_computing_data_collection
;
Bruker Instrument Service v2009, 3, 0, 0
;
_computing_data_reduction 'SAINT V7.68A (Bruker AXS, 2009)'
_computing_molecular_graphics 'Mercury 3.0 (Macrae et al, 2008)'
_computing_structure_refinement 'SHELXL-97 (Sheldrick, 2008)'
_computing_structure_solution 'SHELXS-97 (Sheldrick, 2008)'
_diffrn_ambient_temperature 100.(2)
_diffrn_detector_area_resol_mean 8.3333
_diffrn_measured_fraction_theta_full 0.982
_diffrn_measured_fraction_theta_max 0.982
_diffrn_measurement_device_type 'Bruker APEX II DUO'
_diffrn_measurement_method '\f & \w  scans'
_diffrn_radiation_monochromator graphite
_diffrn_radiation_source 'fine-focus sealed tube'
_diffrn_radiation_type MoK\a
_diffrn_radiation_wavelength 0.71073
_diffrn_reflns_av_R_equivalents 0.0877
_diffrn_reflns_av_sigmaI/netI 0.0436
_diffrn_reflns_limit_h_max 7
_diffrn_reflns_limit_h_min -7
_diffrn_reflns_limit_k_max 16
_diffrn_reflns_limit_k_min -16
_diffrn_reflns_limit_l_max 25
_diffrn_reflns_limit_l_min -25
_diffrn_reflns_number 32433
_diffrn_reflns_theta_full 26.38
_diffrn_reflns_theta_max 26.38
_diffrn_reflns_theta_min 1.64
_exptl_absorpt_coefficient_mu 3.393
_exptl_absorpt_correction_T_max 0.71
_exptl_absorpt_correction_T_min 0.50
_exptl_absorpt_correction_type multi-scan
_exptl_absorpt_process_details 'SADABS V2008/1 (Bruker AXS)'
_exptl_crystal_colour colourless
_exptl_crystal_density_diffrn 2.115
_exptl_crystal_density_method 'not measured'
_exptl_crystal_description Block
_exptl_crystal_F_000 886
_exptl_crystal_size_max 0.470
_exptl_crystal_size_mid 0.210
_exptl_crystal_size_min 0.110
_refine_diff_density_max 1.650
_refine_diff_density_min -1.354
_refine_ls_extinction_method none
_refine_ls_goodness_of_fit_ref 1.108
_refine_ls_hydrogen_treatment mixed
_refine_ls_matrix_type full
_refine_ls_number_parameters 379
_refine_ls_number_reflns 5919
_refine_ls_number_restraints 2
_refine_ls_restrained_S_all 1.109
_refine_ls_R_factor_all 0.0283
_refine_ls_R_factor_gt 0.0268
_refine_ls_shift/su_max 0.002
_refine_ls_shift/su_mean 0.000
_refine_ls_structure_factor_coef Fsqd
_refine_ls_weighting_details 'calc w=1/[\s^2^(Fo^2^)+(0.0413P)^2^+0.0000P] where P=(Fo^2^+2Fc^2^)/3'
_refine_ls_weighting_scheme calc
_refine_ls_wR_factor_gt 0.0707
_refine_ls_wR_factor_ref 0.0716
_reflns_number_gt 5552
_reflns_number_total 5919
_reflns_threshold_expression >2sigma(I)
_cod_data_source_file cg5b00513_si_002.cif
_cod_data_source_block 8_4.1_3
_cod_depositor_comments 'Adding full bibliography for 4513250--4513263.cif.'
_cod_database_code 4513258

loop_
_space_group_symop_operation_xyz
'x, y, z'
'-x, -y, -z'

loop_
_atom_site_type_symbol
_atom_site_label
_atom_site_fract_x
_atom_site_fract_y
_atom_site_fract_z
_atom_site_U_iso_or_equiv
_atom_site_adp_type
_atom_site_calc_flag
_atom_site_refinement_flags
_atom_site_occupancy
C C1 0.3054(5) 0.1921(2) 0.13892(13) 0.0119(5) Uani d . 1
C C2 0.1314(5) 0.1998(2) 0.09507(14) 0.0157(5) Uani d . 1
H H2 0.0269 0.1493 0.1085 0.019 Uiso calc R 1
C C3 0.1075(5) 0.2800(2) 0.03192(15) 0.0176(6) Uani d . 1
H H3 -0.0099 0.2832 0.0021 0.021 Uiso calc R 1
C C4 0.2575(5) 0.3557(2) 0.01289(14) 0.0178(6) Uani d . 1
C C5 0.4330(5) 0.3494(2) 0.05622(15) 0.0193(6) Uani d . 1
H H5 0.5356 0.4007 0.0431 0.023 Uiso calc R 1
C C6 0.4574(5) 0.2684(2) 0.11820(14) 0.0168(6) Uani d . 1
H H6 0.5781 0.2641 0.1472 0.02 Uiso calc R 1
C C7 0.3225(5) 0.1081(2) 0.20628(14) 0.0115(5) Uani d . 1
S S8 0.08683(11) 0.05649(5) 0.25069(3) 0.01248(13) Uani d . 1
H H9A 0.545(6) 0.030(2) 0.2739(11) 0.020(8) Uiso d D 1
H H9B 0.652(4) 0.090(3) 0.2126(17) 0.031(10) Uiso d D 1
N N9 0.5283(4) 0.07513(19) 0.23309(13) 0.0159(5) Uani d D 1
O O10 0.2437(4) 0.44003(16) -0.04637(11) 0.0248(5) Uani d . 1
C C11 0.0656(6) 0.4487(3) -0.09236(16) 0.0278(7) Uani d . 1
H H11A 0.0937 0.3854 -0.1091 0.042 Uiso calc R 1
H H11B 0.0691 0.5135 -0.1318 0.042 Uiso calc R 1
H H11C -0.0874 0.453 -0.0675 0.042 Uiso calc R 1
C C12 0.5541(5) 0.2373(2) 0.44490(13) 0.0127(5) Uani d . 1
C C13 0.3749(5) 0.2241(2) 0.40836(14) 0.0152(5) Uani d . 1
H H13 0.2427 0.2789 0.3971 0.018 Uiso calc R 1
C C14 0.3905(5) 0.1319(2) 0.38887(14) 0.0156(5) Uani d . 1
H H14 0.268 0.1233 0.3649 0.019 Uiso calc R 1
C C15 0.5850(5) 0.0515(2) 0.40412(13) 0.0135(5) Uani d . 1
C C16 0.7642(5) 0.0630(2) 0.44001(14) 0.0163(5) Uani d . 1
H H16 0.8973 0.0086 0.4506 0.02 Uiso calc R 1
C C17 0.7449(5) 0.1557(2) 0.46016(14) 0.0163(5) Uani d . 1
H H17 0.8661 0.1632 0.4851 0.02 Uiso calc R 1
C C18 0.5416(5) 0.3354(2) 0.46735(14) 0.0153(5) Uani d . 1
S S19 0.77159(13) 0.36089(6) 0.49912(4) 0.02278(17) Uani d . 1
H H20A 0.207(6) 0.392(3) 0.4488(17) 0.023(9) Uiso d . 1
H H20B 0.325(6) 0.459(3) 0.4763(18) 0.028(9) Uiso d . 1
N N20 0.3405(4) 0.4018(2) 0.46219(15) 0.0234(6) Uani d . 1
O O21 0.5873(4) -0.03544(14) 0.38089(10) 0.0177(4) Uani d . 1
C C22 0.7747(5) -0.1242(2) 0.40047(15) 0.0187(6) Uani d . 1
H H22A 0.9236 -0.0999 0.3825 0.028 Uiso calc R 1
H H22B 0.754 -0.1809 0.3812 0.028 Uiso calc R 1
H H22C 0.7742 -0.1523 0.4511 0.028 Uiso calc R 1
C C23 0.6993(5) 0.4443(2) 0.27225(14) 0.0139(5) Uani d . 1
C C24 0.4870(5) 0.4913(2) 0.24231(14) 0.0154(5) Uani d . 1
C C25 0.3814(5) 0.5925(2) 0.24437(15) 0.0164(6) Uani d . 1
C C26 0.4785(5) 0.6505(2) 0.27690(14) 0.0155(5) Uani d . 1
C C27 0.6895(5) 0.6034(2) 0.30725(15) 0.0172(6) Uani d . 1
C C28 0.7972(5) 0.5029(2) 0.30438(14) 0.0154(5) Uani d . 1
I I29 0.86286(3) 0.292959(12) 0.266174(8) 0.01323(7) Uani d . 1
F F30 0.3831(3) 0.43985(13) 0.20951(10) 0.0247(4) Uani d . 1
F F31 0.1764(3) 0.63467(13) 0.21378(9) 0.0236(4) Uani d . 1
I I32 0.31869(3) 0.805898(13) 0.276942(9) 0.01557(7) Uani d . 1
F F33 0.7939(3) 0.65575(13) 0.33940(10) 0.0254(4) Uani d . 1
F F34 1.0060(3) 0.46242(13) 0.33258(9) 0.0205(4) Uani d . 1
C C35 0.6531(5) 0.9555(2) 0.05468(15) 0.0169(6) Uani d . 1
C C36 0.6475(5) 1.0604(2) 0.01215(15) 0.0179(6) Uani d . 1
C C37 0.4997(5) 1.1040(2) -0.04128(14) 0.0167(5) Uani d . 1
I I38 0.88405(3) 0.889275(15) 0.133734(9) 0.02023(7) Uani d . 1
F F39 0.7916(3) 1.12127(14) 0.02286(9) 0.0242(4) Uani d . 1
F F40 0.5040(3) 1.20608(13) -0.08105(9) 0.0231(4) Uani d . 1

loop_
_atom_site_aniso_label
_atom_site_aniso_U_11
_atom_site_aniso_U_22
_atom_site_aniso_U_33
_atom_site_aniso_U_12
_atom_site_aniso_U_13
_atom_site_aniso_U_23
C1 0.0120(13) 0.0098(12) 0.0154(13) -0.0028(10) 0.0031(10) -0.0066(10)
C2 0.0169(14) 0.0142(13) 0.0179(13) -0.0078(11) 0.0023(11) -0.0056(11)
C3 0.0178(14) 0.0161(13) 0.0206(14) -0.0048(11) -0.0028(11) -0.0063(11)
C4 0.0222(15) 0.0137(13) 0.0169(14) -0.0047(11) 0.0030(11) -0.0039(11)
C5 0.0177(14) 0.0180(14) 0.0249(15) -0.0096(12) 0.0032(12) -0.0077(12)
C6 0.0152(14) 0.0183(13) 0.0208(14) -0.0077(11) -0.0008(11) -0.0084(11)
C7 0.0111(12) 0.0088(11) 0.0178(13) -0.0008(9) 0.0002(10) -0.0095(10)
S8 0.0096(3) 0.0098(3) 0.0185(3) -0.0026(2) 0.0007(2) -0.0047(2)
N9 0.0105(12) 0.0176(12) 0.0189(12) -0.0034(10) 0.0004(9) -0.0042(10)
O10 0.0305(12) 0.0191(10) 0.0219(11) -0.0097(9) -0.0040(9) 0.0022(8)
C11 0.0366(19) 0.0245(16) 0.0192(15) -0.0070(14) -0.0042(14) 0.0000(12)
C12 0.0119(13) 0.0120(12) 0.0162(13) -0.0033(10) 0.0029(10) -0.0073(10)
C13 0.0115(13) 0.0155(13) 0.0188(14) -0.0021(11) 0.0005(11) -0.0058(11)
C14 0.0145(13) 0.0173(13) 0.0175(13) -0.0040(11) -0.0025(11) -0.0073(11)
C15 0.0163(13) 0.0110(12) 0.0136(12) -0.0043(10) 0.0017(10) -0.0041(10)
C16 0.0171(14) 0.0121(12) 0.0195(13) -0.0002(11) -0.0026(11) -0.0052(11)
C17 0.0149(14) 0.0162(13) 0.0191(14) -0.0035(11) -0.0028(11) -0.0060(11)
C18 0.0139(13) 0.0145(13) 0.0189(13) -0.0039(11) 0.0012(11) -0.0068(11)
S19 0.0143(3) 0.0210(4) 0.0410(4) -0.0013(3) -0.0048(3) -0.0206(3)
N20 0.0163(13) 0.0207(13) 0.0412(16) 0.0004(11) -0.0058(11) -0.0213(12)
O21 0.0237(11) 0.0112(9) 0.0215(10) -0.0009(8) -0.0079(8) -0.0084(8)
C22 0.0210(15) 0.0121(13) 0.0235(14) 0.0010(11) -0.0030(12) -0.0076(11)
C23 0.0146(14) 0.0101(12) 0.0178(13) -0.0024(10) 0.0023(10) -0.0062(10)
C24 0.0144(13) 0.0143(13) 0.0214(14) -0.0043(11) 0.0008(11) -0.0105(11)
C25 0.0116(13) 0.0128(13) 0.0245(14) 0.0005(11) -0.0016(11) -0.0066(11)
C26 0.0148(14) 0.0106(12) 0.0213(14) -0.0016(10) 0.0026(11) -0.0065(11)
C27 0.0176(14) 0.0135(13) 0.0238(14) -0.0053(11) 0.0005(11) -0.0093(11)
C28 0.0121(13) 0.0139(13) 0.0207(14) -0.0013(11) -0.0012(11) -0.0061(11)
I29 0.01379(11) 0.00862(10) 0.01765(11) -0.00134(7) 0.00121(7) -0.00538(7)
F30 0.0209(9) 0.0194(8) 0.0417(10) 0.0001(7) -0.0108(8) -0.0194(8)
F31 0.0167(9) 0.0182(8) 0.0386(10) 0.0030(7) -0.0104(8) -0.0130(8)
I32 0.01419(11) 0.00982(10) 0.02404(11) -0.00136(7) 0.00170(8) -0.00820(8)
F33 0.0233(9) 0.0189(8) 0.0420(11) -0.0009(7) -0.0112(8) -0.0191(8)
F34 0.0154(8) 0.0169(8) 0.0308(9) 0.0019(7) -0.0090(7) -0.0096(7)
C35 0.0129(13) 0.0186(14) 0.0226(14) -0.0012(11) -0.0011(11) -0.0119(11)
C36 0.0142(13) 0.0211(14) 0.0252(15) -0.0070(11) 0.0017(11) -0.0153(12)
C37 0.0154(14) 0.0160(13) 0.0197(14) -0.0031(11) 0.0034(11) -0.0079(11)
I38 0.01441(11) 0.02791(12) 0.01959(11) -0.00190(8) -0.00141(8) -0.00955(8)
F39 0.0247(9) 0.0257(9) 0.0294(9) -0.0139(8) -0.0047(7) -0.0116(7)
F40 0.0266(9) 0.0147(8) 0.0290(9) -0.0056(7) -0.0012(7) -0.0065(7)

loop_
_atom_type_symbol
_atom_type_description
_atom_type_scat_dispersion_real
_atom_type_scat_dispersion_imag
_atom_type_scat_source
C C 0.0033 0.0016 'International Tables Vol C Tables 4.2.6.8 and 6.1.1.4'
N N 0.0061 0.0033 'International Tables Vol C Tables 4.2.6.8 and 6.1.1.4'
O O 0.0106 0.0060 'International Tables Vol C Tables 4.2.6.8 and 6.1.1.4'
F F 0.0171 0.0103 'International Tables Vol C Tables 4.2.6.8 and 6.1.1.4'
S S 0.1246 0.1234 'International Tables Vol C Tables 4.2.6.8 and 6.1.1.4'
I I -0.4742 1.8119 'International Tables Vol C Tables 4.2.6.8 and 6.1.1.4'
H H 0.0000 0.0000 'International Tables Vol C Tables 4.2.6.8 and 6.1.1.4'

loop_
_geom_angle_atom_site_label_1
_geom_angle_atom_site_label_2
_geom_angle_atom_site_label_3
_geom_angle_site_symmetry_1
_geom_angle_site_symmetry_3
_geom_angle
C2 C1 C6 . . 118.4(2)
C2 C1 C7 . . 120.1(2)
C6 C1 C7 . . 121.5(2)
C3 C2 C1 . . 121.3(3)
C3 C2 H2 . . 119.3
C1 C2 H2 . . 119.3
C2 C3 C4 . . 119.4(3)
C2 C3 H3 . . 120.3
C4 C3 H3 . . 120.3
O10 C4 C3 . . 124.2(3)
O10 C4 C5 . . 115.6(2)
C3 C4 C5 . . 120.1(3)
C6 C5 C4 . . 120.0(3)
C6 C5 H5 . . 120.0
C4 C5 H5 . . 120.0
C5 C6 C1 . . 120.8(2)
C5 C6 H6 . . 119.6
C1 C6 H6 . . 119.6
N9 C7 C1 . . 117.8(2)
N9 C7 S8 . . 119.7(2)
C1 C7 S8 . . 122.49(19)
C7 N9 H9A . . 121.(2)
C7 N9 H9B . . 125.(3)
H9A N9 H9B . . 114.(3)
C4 O10 C11 . . 117.1(2)
O10 C11 H11A . . 109.5
O10 C11 H11B . . 109.5
H11A C11 H11B . . 109.5
O10 C11 H11C . . 109.5
H11A C11 H11C . . 109.5
H11B C11 H11C . . 109.5
C17 C12 C13 . . 118.1(2)
C17 C12 C18 . . 120.1(2)
C13 C12 C18 . . 121.9(2)
C14 C13 C12 . . 120.5(3)
C14 C13 H13 . . 119.8
C12 C13 H13 . . 119.8
C13 C14 C15 . . 120.4(2)
C13 C14 H14 . . 119.8
C15 C14 H14 . . 119.8
O21 C15 C14 . . 116.0(2)
O21 C15 C16 . . 124.0(2)
C14 C15 C16 . . 120.0(2)
C17 C16 C15 . . 119.0(3)
C17 C16 H16 . . 120.5
C15 C16 H16 . . 120.5
C12 C17 C16 . . 122.0(2)
C12 C17 H17 . . 119.0
C16 C17 H17 . . 119.0
N20 C18 C12 . . 117.4(2)
N20 C18 S19 . . 120.7(2)
C12 C18 S19 . . 121.9(2)
C18 N20 H20A . . 126.(2)
C18 N20 H20B . . 120.(2)
H20A N20 H20B . . 113.(3)
C15 O21 C22 . . 117.8(2)
O21 C22 H22A . . 109.5
O21 C22 H22B . . 109.5
H22A C22 H22B . . 109.5
O21 C22 H22C . . 109.5
H22A C22 H22C . . 109.5
H22B C22 H22C . . 109.5
C28 C23 C24 . . 117.1(2)
C28 C23 I29 . . 122.3(2)
C24 C23 I29 . . 120.54(18)
F30 C24 C25 . . 118.6(2)
F30 C24 C23 . . 120.5(2)
C25 C24 C23 . . 120.9(2)
F31 C25 C24 . . 118.3(2)
F31 C25 C26 . . 119.8(2)
C24 C25 C26 . . 121.9(2)
C25 C26 C27 . . 117.4(2)
C25 C26 I32 . . 121.1(2)
C27 C26 I32 . . 121.48(19)
F33 C27 C28 . . 118.8(2)
F33 C27 C26 . . 120.4(2)
C28 C27 C26 . . 120.8(2)
F34 C28 C27 . . 118.5(2)
F34 C28 C23 . . 119.6(2)
C27 C28 C23 . . 121.9(2)
C36 C35 C37 . 2_675 117.2(3)
C36 C35 I38 . . 121.31(19)
C37 C35 I38 2_675 . 121.5(2)
F39 C36 C37 . . 118.6(3)
F39 C36 C35 . . 119.6(3)
C37 C36 C35 . . 121.8(2)
F40 C37 C36 . . 118.9(2)
F40 C37 C35 . 2_675 120.1(2)
C36 C37 C35 . 2_675 121.0(3)

loop_
_geom_bond_atom_site_label_1
_geom_bond_atom_site_label_2
_geom_bond_site_symmetry_2
_geom_bond_distance
C1 C2 . 1.392(4)
C1 C6 . 1.410(4)
C1 C7 . 1.473(4)
C2 C3 . 1.393(4)
C2 H2 . 0.95
C3 C4 . 1.395(4)
C3 H3 . 0.95
C4 O10 . 1.365(3)
C4 C5 . 1.397(4)
C5 C6 . 1.381(4)
C5 H5 . 0.95
C6 H6 . 0.95
C7 N9 . 1.316(3)
C7 S8 . 1.700(3)
N9 H9A . 0.865(18)
N9 H9B . 0.824(19)
O10 C11 . 1.438(4)
C11 H11A . 0.98
C11 H11B . 0.98
C11 H11C . 0.98
C12 C17 . 1.388(4)
C12 C13 . 1.413(4)
C12 C18 . 1.495(3)
C13 C14 . 1.383(4)
C13 H13 . 0.95
C14 C15 . 1.394(4)
C14 H14 . 0.95
C15 O21 . 1.372(3)
C15 C16 . 1.395(4)
C16 C17 . 1.393(4)
C16 H16 . 0.95
C17 H17 . 0.95
C18 N20 . 1.323(4)
C18 S19 . 1.682(3)
N20 H20A . 0.89(4)
N20 H20B . 0.88(4)
O21 C22 . 1.437(3)
C22 H22A . 0.98
C22 H22B . 0.98
C22 H22C . 0.98
C23 C28 . 1.387(4)
C23 C24 . 1.391(4)
C23 I29 . 2.090(3)
C24 F30 . 1.344(3)
C24 C25 . 1.379(4)
C25 F31 . 1.352(3)
C25 C26 . 1.383(4)
C26 C27 . 1.388(4)
C26 I32 . 2.098(3)
C27 F33 . 1.344(3)
C27 C28 . 1.380(4)
C28 F34 . 1.349(3)
C35 C36 . 1.390(4)
C35 C37 2_675 1.394(4)
C35 I38 . 2.079(3)
C36 F39 . 1.347(3)
C36 C37 . 1.373(4)
C37 F40 . 1.350(3)
C37 C35 2_675 1.394(4)

loop_
_geom_torsion_atom_site_label_1
_geom_torsion_atom_site_label_2
_geom_torsion_atom_site_label_3
_geom_torsion_atom_site_label_4
_geom_torsion_site_symmetry_1
_geom_torsion_site_symmetry_4
_geom_torsion
C6 C1 C2 C3 . . 0.5(4)
C7 C1 C2 C3 . . 178.3(2)
C1 C2 C3 C4 . . -1.5(4)
C2 C3 C4 O10 . . -177.3(3)
C2 C3 C4 C5 . . 1.4(4)
O10 C4 C5 C6 . . 178.4(3)
C3 C4 C5 C6 . . -0.4(4)
C4 C5 C6 C1 . . -0.6(4)
C2 C1 C6 C5 . . 0.6(4)
C7 C1 C6 C5 . . -177.3(3)
C2 C1 C7 N9 . . 153.6(3)
C6 C1 C7 N9 . . -28.7(4)
C2 C1 C7 S8 . . -28.4(3)
C6 C1 C7 S8 . . 149.4(2)
C3 C4 O10 C11 . . -1.5(4)
C5 C4 O10 C11 . . 179.7(3)
C17 C12 C13 C14 . . 0.2(4)
C18 C12 C13 C14 . . -179.4(3)
C12 C13 C14 C15 . . -0.9(4)
C13 C14 C15 O21 . . -178.2(3)
C13 C14 C15 C16 . . 0.8(4)
O21 C15 C16 C17 . . 179.0(3)
C14 C15 C16 C17 . . 0.0(4)
C13 C12 C17 C16 . . 0.6(4)
C18 C12 C17 C16 . . -179.8(3)
C15 C16 C17 C12 . . -0.7(4)
C17 C12 C18 N20 . . -168.7(3)
C13 C12 C18 N20 . . 11.0(4)
C17 C12 C18 S19 . . 10.5(4)
C13 C12 C18 S19 . . -169.9(2)
C14 C15 O21 C22 . . -174.9(2)
C16 C15 O21 C22 . . 6.2(4)
C28 C23 C24 F30 . . 179.2(3)
I29 C23 C24 F30 . . 0.5(4)
C28 C23 C24 C25 . . 0.5(4)
I29 C23 C24 C25 . . -178.1(2)
F30 C24 C25 F31 . . 0.7(4)
C23 C24 C25 F31 . . 179.3(3)
F30 C24 C25 C26 . . -179.7(3)
C23 C24 C25 C26 . . -1.1(4)
F31 C25 C26 C27 . . -179.8(3)
C24 C25 C26 C27 . . 0.6(4)
F31 C25 C26 I32 . . -2.1(4)
C24 C25 C26 I32 . . 178.3(2)
C25 C26 C27 F33 . . 179.6(3)
I32 C26 C27 F33 . . 1.9(4)
C25 C26 C27 C28 . . 0.4(4)
I32 C26 C27 C28 . . -177.3(2)
F33 C27 C28 F34 . . -1.6(4)
C26 C27 C28 F34 . . 177.7(3)
F33 C27 C28 C23 . . 179.8(3)
C26 C27 C28 C23 . . -0.9(5)
C24 C23 C28 F34 . . -178.2(2)
I29 C23 C28 F34 . . 0.4(4)
C24 C23 C28 C27 . . 0.4(4)
I29 C23 C28 C27 . . 179.0(2)
C37 C35 C36 F39 2_675 . -180.0(3)
I38 C35 C36 F39 . . -1.1(4)
C37 C35 C36 C37 2_675 . -0.5(5)
I38 C35 C36 C37 . . 178.4(2)
F39 C36 C37 F40 . . 0.0(4)
C35 C36 C37 F40 . . -179.5(2)
F39 C36 C37 C35 . 2_675 -180.0(3)
C35 C36 C37 C35 . 2_675 0.5(5)
